data_1516158
loop_
_publ_author_name
'Bushuyev, Oleksandr S.'
'Corkery, T. Christopher'
'Barrett, Christopher J.'
'Fri\<s\<ci\'c, Tomislav'

_publ_section_title
;
 Photo-mechanical azobenzene cocrystals and in situ X-ray diffraction
 monitoring of their optically-induced crystal-to-crystal isomerisation
;
_journal_issue 8
_journal_name_full 'Chemical Science'
_journal_page_first 3158
_journal_paper_doi 10.1039/c4sc00987h
_journal_volume 5
_journal_year 2014
_chemical_formula_sum 'C24 H10 Br2 F8 N4'
_chemical_formula_weight 666.18
_chemical_name_systematic
; 
 ? 
;
_space_group_IT_number 15
_symmetry_cell_setting monoclinic
_symmetry_space_group_name_Hall '-C 2yc'
_symmetry_space_group_name_H-M 'C 1 2/c 1'
_atom_sites_solution_hydrogens geom
_atom_sites_solution_primary direct
_atom_sites_solution_secondary difmap
_audit_creation_method SHELXL-97
_cell_angle_alpha 90.00
_cell_angle_beta 118.696(2)
_cell_angle_gamma 90.00
_cell_formula_units_Z 4
_cell_length_a 28.893(5)
_cell_length_b 5.2362(10)
_cell_length_c 17.648(3)
_cell_measurement_reflns_used 2587
_cell_measurement_temperature 150(2)
_cell_measurement_theta_max 26.66
_cell_measurement_theta_min 2.63
_cell_volume 2342.0(7)
_computing_cell_refinement 'Bruker SAINT'
_computing_data_collection 'Bruker APEX2'
_computing_data_reduction 'Bruker SAINT'
_computing_molecular_graphics 'Bruker SHELXTL'
_computing_publication_material 'Bruker SHELXTL'
_computing_structure_refinement 'SHELXL-97 (Sheldrick, 2008)'
_computing_structure_solution 'SHELXS-97 (Sheldrick, 2008)'
_diffrn_ambient_temperature 150(2)
_diffrn_measured_fraction_theta_full 0.998
_diffrn_measured_fraction_theta_max 0.979
_diffrn_measurement_device_type 'Bruker APEX-II CCD'
_diffrn_measurement_method '\f and \w scans'
_diffrn_radiation_monochromator graphite
_diffrn_radiation_source 'fine-focus sealed tube'
_diffrn_radiation_type MoK\a
_diffrn_radiation_wavelength 0.71073
_diffrn_reflns_av_R_equivalents 0.0319
_diffrn_reflns_av_sigmaI/netI 0.0341
_diffrn_reflns_limit_h_max 33
_diffrn_reflns_limit_h_min -36
_diffrn_reflns_limit_k_max 6
_diffrn_reflns_limit_k_min -6
_diffrn_reflns_limit_l_max 22
_diffrn_reflns_limit_l_min -22
_diffrn_reflns_number 9467
_diffrn_reflns_theta_full 25.00
_diffrn_reflns_theta_max 27.48
_diffrn_reflns_theta_min 1.61
_exptl_absorpt_coefficient_mu 3.548
_exptl_absorpt_correction_T_max 0.6634
_exptl_absorpt_correction_T_min 0.3037
_exptl_absorpt_correction_type multi-scan
_exptl_absorpt_process_details SADABS
_exptl_crystal_colour orange
_exptl_crystal_density_diffrn 1.889
_exptl_crystal_density_method 'not measured'
_exptl_crystal_description plate
_exptl_crystal_F_000 1296
_exptl_crystal_size_max 0.44
_exptl_crystal_size_mid 0.13
_exptl_crystal_size_min 0.13
_refine_diff_density_max 0.373
_refine_diff_density_min -0.334
_refine_diff_density_rms 0.067
_refine_ls_extinction_method none
_refine_ls_goodness_of_fit_ref 1.023
_refine_ls_hydrogen_treatment constr
_refine_ls_matrix_type full
_refine_ls_number_parameters 172
_refine_ls_number_reflns 2627
_refine_ls_number_restraints 0
_refine_ls_restrained_S_all 1.023
_refine_ls_R_factor_all 0.0500
_refine_ls_R_factor_gt 0.0284
_refine_ls_shift/su_max 0.000
_refine_ls_shift/su_mean 0.000
_refine_ls_structure_factor_coef Fsqd
_refine_ls_weighting_details 'calc w=1/[\s^2^(Fo^2^)+(0.0359P)^2^+0.0878P] where P=(Fo^2^+2Fc^2^)/3'
_refine_ls_weighting_scheme calc
_refine_ls_wR_factor_gt 0.0638
_refine_ls_wR_factor_ref 0.0710
_reflns_number_gt 1857
_reflns_number_total 2627
_reflns_threshold_expression >2sigma(I)
_cod_data_source_file c4sc00987h6.cif
_cod_data_source_block (cis-1)(trans-bpe)
_cod_depositor_comments
;
The following automatic conversions were performed:

'_symmetry_cell_setting' value 'Monoclinic' changed to 'monoclinic'
according to
/usr/data/users/saulius/crontab/automatic-downloads/rss-feeds/RSC/lib/dictionaries/cif_core.dic
dictionary named 'cif_core.dic' version 2.4.2 from 2011-04-26.

Automatic conversion script
Id: cif_fix_values 2281 2013-09-26 08:29:07Z andrius 

 Adding full bibliography for 1516158--1516167.cif.
;
_cod_original_sg_symbol_H-M C2/c
_cod_database_code 1516158

loop_
_symmetry_equiv_pos_as_xyz
'x, y, z'
'-x, y, -z+1/2'
'x+1/2, y+1/2, z'
'-x+1/2, y+1/2, -z+1/2'
'-x, -y, -z'
'x, -y, z-1/2'
'-x+1/2, -y+1/2, -z'
'x+1/2, -y+1/2, z-1/2'

loop_
_atom_site_label
_atom_site_type_symbol
_atom_site_fract_x
_atom_site_fract_y
_atom_site_fract_z
_atom_site_U_iso_or_equiv
_atom_site_adp_type
_atom_site_occupancy
_atom_site_symmetry_multiplicity
_atom_site_calc_flag
_atom_site_refinement_flags
Br1 Br 0.108232(11) -0.25023(5) 0.113569(16) 0.03241(10) Uani 1 1 d .
C1 C 0.07866(10) -0.0036(4) 0.15530(15) 0.0259(5) Uani 1 1 d .
C2 C 0.11076(10) 0.1627(5) 0.21991(16) 0.0280(6) Uani 1 1 d .
C3 C 0.08978(10) 0.3479(5) 0.24929(15) 0.0261(5) Uani 1 1 d .
C6 C 0.02467(9) 0.0187(4) 0.12280(14) 0.0250(5) Uani 1 1 d .
C4 C 0.03586(10) 0.3730(4) 0.21709(14) 0.0228(5) Uani 1 1 d .
C8 C 0.22272(10) 0.0182(5) 0.04299(16) 0.0291(6) Uani 1 1 d .
N1 N 0.16139(9) 0.3874(4) 0.06928(15) 0.0369(5) Uani 1 1 d .
C7 C 0.25646(11) -0.1718(5) 0.03280(17) 0.0342(6) Uani 1 1 d .
H7 H 0.2916 -0.1837 0.0787 0.041 Uiso 1 1 calc R
C9 C 0.17107(11) 0.0670(5) -0.01893(17) 0.0349(6) Uani 1 1 d .
H9 H 0.1555 -0.0253 -0.0718 0.042 Uiso 1 1 calc R
C5 C 0.00338(10) 0.2028(4) 0.15303(15) 0.0242(6) Uani 1 1 d .
C12 C 0.21095(12) 0.3406(5) 0.12794(18) 0.0390(7) Uani 1 1 d .
H12 H 0.2255 0.4367 0.1800 0.047 Uiso 1 1 calc R
C13 C 0.24246(11) 0.1622(5) 0.11823(18) 0.0362(7) Uani 1 1 d .
H13 H 0.2777 0.1371 0.1628 0.043 Uiso 1 1 calc R
C10 C 0.14243(12) 0.2501(5) -0.00349(19) 0.0374(6) Uani 1 1 d .
H10 H 0.1072 0.2808 -0.0470 0.045 Uiso 1 1 calc R
N2 N 0.01724(8) 0.6014(4) 0.23844(13) 0.0278(5) Uani 1 1 d .
F1 F -0.00829(6) -0.1448(3) 0.06202(9) 0.0350(4) Uani 1 1 d .
F4 F 0.12202(6) 0.5158(3) 0.30972(9) 0.0373(4) Uani 1 1 d .
F3 F 0.16342(6) 0.1479(3) 0.25436(9) 0.0404(4) Uani 1 1 d .
F2 F -0.04926(6) 0.2221(3) 0.11775(9) 0.0328(3) Uani 1 1 d .

loop_
_atom_site_aniso_label
_atom_site_aniso_U_11
_atom_site_aniso_U_22
_atom_site_aniso_U_33
_atom_site_aniso_U_23
_atom_site_aniso_U_13
_atom_site_aniso_U_12
Br1 0.04389(18) 0.02696(14) 0.03851(16) 0.00398(12) 0.02950(13) 0.00774(12)
C1 0.0366(15) 0.0228(12) 0.0267(12) 0.0048(10) 0.0220(12) 0.0049(11)
C2 0.0258(14) 0.0347(13) 0.0275(13) 0.0074(11) 0.0160(12) 0.0042(11)
C3 0.0301(14) 0.0261(12) 0.0238(13) -0.0004(11) 0.0142(12) -0.0049(11)
C6 0.0323(15) 0.0222(12) 0.0225(12) -0.0012(10) 0.0148(11) -0.0037(11)
C4 0.0321(14) 0.0184(12) 0.0234(12) 0.0027(10) 0.0179(11) -0.0004(11)
C8 0.0333(15) 0.0271(13) 0.0339(14) 0.0005(11) 0.0218(12) 0.0034(12)
N1 0.0391(14) 0.0310(13) 0.0511(15) -0.0014(11) 0.0302(13) 0.0050(11)
C7 0.0302(15) 0.0399(16) 0.0296(13) -0.0031(11) 0.0120(12) 0.0042(12)
C9 0.0357(16) 0.0379(15) 0.0335(15) -0.0045(12) 0.0185(13) 0.0049(13)
C5 0.0251(13) 0.0252(14) 0.0246(12) 0.0032(9) 0.0138(11) 0.0009(10)
C12 0.0463(19) 0.0366(15) 0.0412(17) -0.0076(13) 0.0267(15) 0.0005(14)
C13 0.0343(16) 0.0399(15) 0.0373(15) -0.0026(13) 0.0195(13) 0.0056(13)
C10 0.0319(15) 0.0400(15) 0.0431(16) 0.0022(14) 0.0202(13) 0.0059(14)
N2 0.0370(13) 0.0218(10) 0.0311(11) 0.0003(9) 0.0215(10) 0.0017(9)
F1 0.0392(9) 0.0350(8) 0.0339(8) -0.0114(7) 0.0200(7) -0.0068(7)
F4 0.0323(8) 0.0439(9) 0.0338(8) -0.0134(7) 0.0142(7) -0.0093(7)
F3 0.0252(8) 0.0561(10) 0.0391(9) -0.0024(8) 0.0149(7) 0.0049(7)
F2 0.0241(8) 0.0425(9) 0.0321(8) -0.0057(7) 0.0137(6) 0.0007(7)

loop_
_atom_type_symbol
_atom_type_description
_atom_type_scat_dispersion_real
_atom_type_scat_dispersion_imag
_atom_type_scat_source
C C 0.0033 0.0016 'International Tables Vol C Tables 4.2.6.8 and 6.1.1.4'
H H 0.0000 0.0000 'International Tables Vol C Tables 4.2.6.8 and 6.1.1.4'
N N 0.0061 0.0033 'International Tables Vol C Tables 4.2.6.8 and 6.1.1.4'
F F 0.0171 0.0103 'International Tables Vol C Tables 4.2.6.8 and 6.1.1.4'
Br Br -0.2901 2.4595 'International Tables Vol C Tables 4.2.6.8 and 6.1.1.4'

loop_
_geom_angle_atom_site_label_1
_geom_angle_atom_site_label_2
_geom_angle_atom_site_label_3
_geom_angle
_geom_angle_site_symmetry_1
C2 C1 C6 117.8(2) .
C2 C1 Br1 120.33(19) .
C6 C1 Br1 121.91(18) .
F3 C2 C3 118.7(2) .
F3 C2 C1 120.2(2) .
C3 C2 C1 121.0(2) .
F4 C3 C2 119.8(2) .
F4 C3 C4 118.4(2) .
C2 C3 C4 121.8(2) .
F1 C6 C5 118.4(2) .
F1 C6 C1 120.1(2) .
C5 C6 C1 121.4(2) .
C3 C4 C5 117.4(2) .
C3 C4 N2 117.5(2) .
C5 C4 N2 123.8(2) .
C9 C8 C13 116.5(2) .
C9 C8 C7 123.9(2) .
C13 C8 C7 119.7(2) .
C12 N1 C10 116.2(2) .
C7 C7 C8 127.3(3) 7_545
C10 C9 C8 119.6(2) .
F2 C5 C6 119.3(2) .
F2 C5 C4 120.1(2) .
C6 C5 C4 120.6(2) .
N1 C12 C13 124.1(3) .
C12 C13 C8 119.8(3) .
N1 C10 C9 123.8(3) .
N2 N2 C4 123.13(12) 2

loop_
_geom_bond_atom_site_label_1
_geom_bond_atom_site_label_2
_geom_bond_distance
_geom_bond_site_symmetry_2
Br1 C1 1.883(2) .
C1 C2 1.380(3) .
C1 C6 1.385(3) .
C2 F3 1.343(3) .
C2 C3 1.370(4) .
C3 F4 1.351(3) .
C3 C4 1.384(3) .
C6 F1 1.345(3) .
C6 C5 1.381(3) .
C4 C5 1.391(3) .
C4 N2 1.434(3) .
C8 C9 1.386(4) .
C8 C13 1.389(3) .
C8 C7 1.463(3) .
N1 C12 1.326(4) .
N1 C10 1.338(3) .
C7 C7 1.317(5) 7_545
C9 C10 1.377(3) .
C5 F2 1.342(3) .
C12 C13 1.371(4) .
N2 N2 1.245(4) 2
